data_7234746
loop_
_publ_author_name
'Peng, Fu'
'Zhao, Qian'
'Huang, Wei'
'Liu, Shuai-Jiang'
'Zhong, Ya-Jun'
'Mao, Qing'
'Zhang, Nan'
'He, Gu'
'Han, Bo'

_publ_section_title
;
 Amine-catalyzed and functional group-controlled chemo- and regioselective
 synthesis of multi-functionalized CF3-benzene via a metal-free process
;
_journal_name_full 'Green Chemistry'
_journal_paper_doi 10.1039/C9GC02694K
_journal_year 2019
_chemical_formula_moiety 'C17 H12 F3 N O2'
_chemical_formula_sum 'C17 H12 F3 N O2'
_chemical_formula_weight 319.28
_space_group_crystal_system triclinic
_space_group_IT_number 2
_space_group_name_Hall '-P 1'
_space_group_name_H-M_alt 'P -1'
_symmetry_space_group_name_Hall '-P 1'
_symmetry_space_group_name_H-M 'P -1'
_atom_sites_solution_hydrogens geom
_atom_sites_solution_primary direct
_audit_creation_date 2016-12-07
_audit_creation_method
;
Olex2 1.2
(compiled 2016.11.30 svn.r3356 for OlexSys, GUI svn.r5269)
;
_audit_update_record
;
2019-02-20 deposited with the CCDC.    2019-10-16 downloaded from the CCDC.
;
_cell_angle_alpha 107.623(6)
_cell_angle_beta 97.098(5)
_cell_angle_gamma 91.682(5)
_cell_formula_units_Z 2
_cell_length_a 7.9917(5)
_cell_length_b 8.3050(6)
_cell_length_c 11.8750(7)
_cell_measurement_reflns_used 2962
_cell_measurement_temperature 293(2)
_cell_measurement_theta_max 72.5320
_cell_measurement_theta_min 5.6280
_cell_volume 743.55(9)
_computing_cell_refinement
;
CrysAlisPro, Agilent Technologies,
Version 1.171.37.35 (release 13-08-2014 CrysAlis171 .NET)
(compiled Aug 13 2014,18:06:01)
;
_computing_data_collection
;
CrysAlisPro, Agilent Technologies,
Version 1.171.37.35 (release 13-08-2014 CrysAlis171 .NET)
(compiled Aug 13 2014,18:06:01)
;
_computing_data_reduction
;
CrysAlisPro, Agilent Technologies,
Version 1.171.37.35 (release 13-08-2014 CrysAlis171 .NET)
(compiled Aug 13 2014,18:06:01)
;
_computing_molecular_graphics 'Olex2 (Dolomanov et al., 2009)'
_computing_publication_material 'Olex2 (Dolomanov et al., 2009)'
_computing_structure_refinement 'ShelXL (Sheldrick, 2015)'
_computing_structure_solution 'ShelXT (Sheldrick, 2015)'
_diffrn_ambient_temperature 293(2)
_diffrn_detector 'CCD plate'
_diffrn_detector_area_resol_mean 15.9595
_diffrn_detector_type EosS2
_diffrn_measured_fraction_theta_full 0.9992
_diffrn_measured_fraction_theta_max 0.9726
_diffrn_measurement_details
;
#__ type_ start__ end____ width___ exp.time_
  1 omega   23.00   90.00   1.0000    1.0000
omega____ theta____ kappa____ phi______ frames
    -       36.1671 -125.0000 -180.0000 67

#__ type_ start__ end____ width___ exp.time_
  2 omega    9.00  104.00   1.0000    1.0000
omega____ theta____ kappa____ phi______ frames
    -       36.1671   77.0000 -150.0000 95

#__ type_ start__ end____ width___ exp.time_
  3 omega  -31.00   63.00   1.0000    1.0000
omega____ theta____ kappa____ phi______ frames
    -       36.1671  -77.0000   90.0000 94

#__ type_ start__ end____ width___ exp.time_
  4 omega   19.00  103.00   1.0000    1.0000
omega____ theta____ kappa____ phi______ frames
    -       36.1671   57.0000  -60.0000 84

#__ type_ start__ end____ width___ exp.time_
  5 omega    1.00   75.00   1.0000    1.0000
omega____ theta____ kappa____ phi______ frames
    -       36.1671  -99.0000  -30.0000 74

#__ type_ start__ end____ width___ exp.time_
  6 omega  -31.00   63.00   1.0000    1.0000
omega____ theta____ kappa____ phi______ frames
    -       36.1671  -77.0000 -180.0000 94

#__ type_ start__ end____ width___ exp.time_
  7 omega   19.00  103.00   1.0000    1.0000
omega____ theta____ kappa____ phi______ frames
    -       36.1671   57.0000  -30.0000 84

#__ type_ start__ end____ width___ exp.time_
  8 omega  -33.00   55.00   1.0000    1.0000
omega____ theta____ kappa____ phi______ frames
    -       36.1671  -38.0000  -30.0000 88

#__ type_ start__ end____ width___ exp.time_
  9 omega   87.00  178.00   1.0000    1.0000
omega____ theta____ kappa____ phi______ frames
    -      108.0000   30.0000   30.0000 91

#__ type_ start__ end____ width___ exp.time_
 10 omega   40.00   98.00   1.0000    1.0000
omega____ theta____ kappa____ phi______ frames
    -      108.0000  -45.0000 -180.0000 58

#__ type_ start__ end____ width___ exp.time_
 11 omega   38.00   91.00   1.0000    1.0000
omega____ theta____ kappa____ phi______ frames
    -      108.0000  -30.0000   30.0000 53

#__ type_ start__ end____ width___ exp.time_
 12 omega   38.00   91.00   1.0000    1.0000
omega____ theta____ kappa____ phi______ frames
    -      108.0000  -30.0000  -30.0000 53

#__ type_ start__ end____ width___ exp.time_
 13 omega   40.00  135.00   1.0000    1.0000
omega____ theta____ kappa____ phi______ frames
    -      108.0000  -77.0000    0.0000 95

#__ type_ start__ end____ width___ exp.time_
 14 omega   38.00   91.00   1.0000    1.0000
omega____ theta____ kappa____ phi______ frames
    -      108.0000  -30.0000  120.0000 53

#__ type_ start__ end____ width___ exp.time_
 15 omega   39.00  109.00   1.0000    1.0000
omega____ theta____ kappa____ phi______ frames
    -      108.0000  -94.0000 -150.0000 70

#__ type_ start__ end____ width___ exp.time_
 16 omega   38.00  116.00   1.0000    1.0000
omega____ theta____ kappa____ phi______ frames
    -      108.0000 -111.0000  -30.0000 78

#__ type_ start__ end____ width___ exp.time_
 17 omega   38.00   91.00   1.0000    1.0000
omega____ theta____ kappa____ phi______ frames
    -      108.0000  -30.0000 -120.0000 53

#__ type_ start__ end____ width___ exp.time_
 18 omega   39.00  109.00   1.0000    1.0000
omega____ theta____ kappa____ phi______ frames
    -      108.0000  -94.0000   90.0000 70

#__ type_ start__ end____ width___ exp.time_
 19 omega   40.00   98.00   1.0000    1.0000
omega____ theta____ kappa____ phi______ frames
    -      108.0000  -45.0000   90.0000 58

#__ type_ start__ end____ width___ exp.time_
 20 omega   41.00  126.00   1.0000    1.0000
omega____ theta____ kappa____ phi______ frames
    -      108.0000  -61.0000 -120.0000 85

#__ type_ start__ end____ width___ exp.time_
 21 omega   38.00   91.00   1.0000    1.0000
omega____ theta____ kappa____ phi______ frames
    -      108.0000  -30.0000    0.0000 53

#__ type_ start__ end____ width___ exp.time_
 22 omega   39.00  109.00   1.0000    1.0000
omega____ theta____ kappa____ phi______ frames
    -      108.0000  -94.0000 -180.0000 70

#__ type_ start__ end____ width___ exp.time_
 23 omega   39.00  177.00   1.0000    1.0000
omega____ theta____ kappa____ phi______ frames
    -      108.0000    0.0000    0.0000 138

#__ type_ start__ end____ width___ exp.time_
 24 omega   19.00  103.00   1.0000    1.0000
omega____ theta____ kappa____ phi______ frames
    -       36.1671   57.0000  120.0000 84

#__ type_ start__ end____ width___ exp.time_
 25 omega   19.00  103.00   1.0000    1.0000
omega____ theta____ kappa____ phi______ frames
    -       36.1671   57.0000  150.0000 84

#__ type_ start__ end____ width___ exp.time_
 26 omega   17.00  105.00   1.0000    1.0000
omega____ theta____ kappa____ phi______ frames
    -       36.1671   38.0000   90.0000 88

#__ type_ start__ end____ width___ exp.time_
 27 omega    9.00   34.00   1.0000    1.0000
omega____ theta____ kappa____ phi______ frames
    -       36.1671   77.0000   30.0000 25
;
_diffrn_measurement_device 'four-circle diffractometer'
_diffrn_measurement_device_type 'New Gemini, Dual, Cu at zero, EosS2'
_diffrn_measurement_method '\w scans'
_diffrn_orient_matrix_UB_11 0.1035881000
_diffrn_orient_matrix_UB_12 -0.1562989000
_diffrn_orient_matrix_UB_13 -0.0112277000
_diffrn_orient_matrix_UB_21 0.1455805000
_diffrn_orient_matrix_UB_22 0.1120485000
_diffrn_orient_matrix_UB_23 0.0889824000
_diffrn_orient_matrix_UB_31 -0.0774741000
_diffrn_orient_matrix_UB_32 -0.0330421000
_diffrn_orient_matrix_UB_33 0.1041583000
_diffrn_radiation_monochromator graphite
_diffrn_radiation_probe x-ray
_diffrn_radiation_type 'Cu K\a'
_diffrn_radiation_wavelength 1.54184
_diffrn_reflns_av_R_equivalents 0.0222
_diffrn_reflns_av_unetI/netI 0.0211
_diffrn_reflns_Laue_measured_fraction_full 0.999
_diffrn_reflns_Laue_measured_fraction_max 0.973
_diffrn_reflns_limit_h_max 9
_diffrn_reflns_limit_h_min -9
_diffrn_reflns_limit_k_max 10
_diffrn_reflns_limit_k_min -10
_diffrn_reflns_limit_l_max 14
_diffrn_reflns_limit_l_min -9
_diffrn_reflns_number 6956
_diffrn_reflns_point_group_measured_fraction_full 0.999
_diffrn_reflns_point_group_measured_fraction_max 0.973
_diffrn_reflns_theta_full 67.684
_diffrn_reflns_theta_max 72.750
_diffrn_reflns_theta_min 5.593
_diffrn_source 'Enhance (Cu) X-ray Source'
_exptl_absorpt_coefficient_mu 1.025
_exptl_absorpt_correction_T_max 1.00000
_exptl_absorpt_correction_T_min 0.68631
_exptl_absorpt_correction_type multi-scan
_exptl_absorpt_process_details
;
CrysAlisPro, Agilent Technologies,
Version 1.171.37.35 (release 13-08-2014 CrysAlis171 .NET)
(compiled Aug 13 2014,18:06:01)
Empirical absorption correction using spherical harmonics,
 implemented in SCALE3 ABSPACK scaling algorithm.
;
_exptl_crystal_colour 'clear light colourless'
_exptl_crystal_colour_lustre clear
_exptl_crystal_colour_modifier light
_exptl_crystal_colour_primary colourless
_exptl_crystal_density_diffrn 1.426
_exptl_crystal_description block
_exptl_crystal_F_000 328
_exptl_crystal_size_max 0.8
_exptl_crystal_size_mid 0.6
_exptl_crystal_size_min 0.5
_refine_diff_density_max 0.271
_refine_diff_density_min -0.320
_refine_diff_density_rms 0.059
_refine_ls_extinction_method none
_refine_ls_goodness_of_fit_ref 1.038
_refine_ls_hydrogen_treatment constr
_refine_ls_matrix_type full
_refine_ls_number_parameters 209
_refine_ls_number_reflns 2880
_refine_ls_number_restraints 0
_refine_ls_restrained_S_all 1.038
_refine_ls_R_factor_all 0.0624
_refine_ls_R_factor_gt 0.0570
_refine_ls_shift/su_max 0.000
_refine_ls_shift/su_mean 0.000
_refine_ls_structure_factor_coef Fsqd
_refine_ls_weighting_details 'w=1/[\s^2^(Fo^2^)+(0.1050P)^2^+0.1500P] where P=(Fo^2^+2Fc^2^)/3'
_refine_ls_weighting_scheme calc
_refine_ls_wR_factor_gt 0.1626
_refine_ls_wR_factor_ref 0.1702
_reflns_Friedel_coverage 0.000
_reflns_number_gt 2509
_reflns_number_total 2880
_reflns_threshold_expression 'I > 2\s(I)'
_cod_data_source_file c9gc02694k2.cif
_cod_data_source_block yxq-zq-1206
_cod_database_code 7234746
_shelx_space_group_comment
;
The symmetry employed for this shelxl refinement is uniquely defined
by the following loop, which should always be used as a source of
symmetry information in preference to the above space-group names.
They are only intended as comments.
;
_reflns_odcompleteness_completeness 99.92
_reflns_odcompleteness_iscentric 1
_reflns_odcompleteness_theta 66.97
_olex2_refinement_description
;
1. Fixed Uiso
 At 1.2 times of:
  All C(H) groups, All C(H,H) groups
 At 1.5 times of:
  All C(H,H,H) groups
2.a Secondary CH2 refined with riding coordinates:
 C00M(H00A,H00E)
2.b Aromatic/amide H refined with riding coordinates:
 C00B(H00B), C00C(H00C), C00D(H00D), C00H(H00H), C00I(H00I), C00K(H00K),
 C00L(H00L)
2.c Idealised Me refined as rotating group:
 C00N(H00F,H00G,H00J)
;
_shelx_shelxl_version_number 2014/7
_olex2_date_sample_data_collection 2016-12-07
_olex2_submission_special_instructions 'No special instructions were received'

loop_
_space_group_symop_operation_xyz
'x, y, z'
'-x, -y, -z'

loop_
_atom_site_label
_atom_site_type_symbol
_atom_site_fract_x
_atom_site_fract_y
_atom_site_fract_z
_atom_site_U_iso_or_equiv
_atom_site_adp_type
_atom_site_occupancy
_atom_site_site_symmetry_order
_atom_site_calc_flag
_atom_site_refinement_flags_posn
F001 F 0.34114(18) 0.3345(2) 0.69191(10) 0.0749(4) Uani 1 1 d .
F002 F 0.14162(17) 0.3405(2) 0.55984(12) 0.0795(5) Uani 1 1 d .
O003 O 0.7768(2) 0.38886(19) 0.69693(12) 0.0606(4) Uani 1 1 d .
F004 F 0.2184(2) 0.1032(2) 0.57393(15) 0.0951(6) Uani 1 1 d .
O005 O 0.6219(2) 0.1555(2) 0.68842(15) 0.0755(5) Uani 1 1 d .
C006 C 0.3373(2) 0.2292(2) 0.37245(15) 0.0413(4) Uani 1 1 d .
C007 C 0.4463(2) 0.2296(2) 0.28853(15) 0.0411(4) Uani 1 1 d .
C008 C 0.3995(2) 0.2521(2) 0.49246(15) 0.0427(4) Uani 1 1 d .
C009 C 0.3861(2) 0.1964(2) 0.15922(15) 0.0429(4) Uani 1 1 d .
C00A C 0.5732(2) 0.2743(2) 0.52885(15) 0.0439(4) Uani 1 1 d .
C00B C 0.6181(2) 0.2609(3) 0.32945(16) 0.0482(4) Uani 1 1 d .
H00B H 0.6927 0.2676 0.2765 0.058 Uiso 1 1 calc R
C00C C 0.6802(2) 0.2822(3) 0.44675(17) 0.0502(4) Uani 1 1 d .
H00C H 0.7960 0.3022 0.4715 0.060 Uiso 1 1 calc R
C00D C 0.2788(3) 0.0551(3) 0.09466(17) 0.0521(5) Uani 1 1 d .
H00D H 0.2402 -0.0181 0.1331 0.063 Uiso 1 1 calc R
C00E C 0.1581(2) 0.1983(3) 0.33193(16) 0.0541(5) Uani 1 1 d .
N00F N 0.0171(2) 0.1712(4) 0.29948(18) 0.0826(7) Uani 1 1 d .
C00G C 0.6556(3) 0.2660(2) 0.64763(16) 0.0501(4) Uani 1 1 d .
C00H C 0.4427(3) 0.3027(3) 0.09942(18) 0.0574(5) Uani 1 1 d .
H00H H 0.5147 0.3977 0.1410 0.069 Uiso 1 1 calc R
C00I C 0.2292(3) 0.0229(3) -0.02626(18) 0.0614(5) Uani 1 1 d .
H00I H 0.1571 -0.0718 -0.0686 0.074 Uiso 1 1 calc R
C00J C 0.2761(3) 0.2550(3) 0.57938(17) 0.0547(5) Uani 1 1 d .
C00K C 0.2855(3) 0.1294(3) -0.08445(18) 0.0638(6) Uani 1 1 d .
H00K H 0.2514 0.1077 -0.1657 0.077 Uiso 1 1 calc R
C00L C 0.3929(3) 0.2683(3) -0.02136(19) 0.0682(6) Uani 1 1 d .
H00L H 0.4324 0.3400 -0.0606 0.082 Uiso 1 1 calc R
C00M C 0.8826(4) 0.3744(4) 0.8029(2) 0.0765(7) Uani 1 1 d .
H00A H 0.9405 0.2705 0.7826 0.092 Uiso 1 1 calc R
H00E H 0.8132 0.3718 0.8639 0.092 Uiso 1 1 calc R
C00N C 1.0069(3) 0.5219(4) 0.8476(2) 0.0792(7) Uani 1 1 d .
H00F H 1.0607 0.5355 0.7828 0.119 Uiso 1 1 calc GR
H00G H 1.0905 0.5044 0.9073 0.119 Uiso 1 1 calc GR
H00J H 0.9503 0.6218 0.8818 0.119 Uiso 1 1 calc GR

loop_
_atom_site_aniso_label
_atom_site_aniso_U_11
_atom_site_aniso_U_22
_atom_site_aniso_U_33
_atom_site_aniso_U_23
_atom_site_aniso_U_13
_atom_site_aniso_U_12
F001 0.0771(9) 0.1025(11) 0.0378(6) 0.0106(6) 0.0102(5) -0.0002(7)
F002 0.0596(8) 0.1226(13) 0.0561(7) 0.0210(7) 0.0205(6) 0.0225(8)
O003 0.0669(9) 0.0650(9) 0.0456(7) 0.0201(6) -0.0130(6) -0.0091(7)
F004 0.1203(14) 0.0765(9) 0.0923(11) 0.0215(8) 0.0491(10) -0.0273(9)
O005 0.0983(13) 0.0659(10) 0.0634(9) 0.0329(8) -0.0139(8) -0.0118(9)
C006 0.0398(9) 0.0423(9) 0.0389(8) 0.0093(7) 0.0036(6) 0.0000(7)
C007 0.0420(9) 0.0412(8) 0.0380(8) 0.0099(7) 0.0034(6) 0.0015(7)
C008 0.0466(9) 0.0405(8) 0.0387(9) 0.0096(7) 0.0052(7) -0.0008(7)
C009 0.0416(9) 0.0481(9) 0.0373(8) 0.0104(7) 0.0053(6) 0.0039(7)
C00A 0.0484(9) 0.0425(9) 0.0377(8) 0.0106(7) -0.0007(7) 0.0007(7)
C00B 0.0406(9) 0.0616(11) 0.0418(9) 0.0149(8) 0.0075(7) 0.0001(8)
C00C 0.0393(9) 0.0615(11) 0.0463(9) 0.0143(8) -0.0003(7) 0.0002(8)
C00D 0.0561(11) 0.0528(10) 0.0440(9) 0.0116(8) 0.0043(8) -0.0043(8)
C00E 0.0449(11) 0.0735(13) 0.0395(9) 0.0113(9) 0.0058(7) 0.0006(9)
N00F 0.0435(10) 0.137(2) 0.0561(11) 0.0160(12) 0.0039(8) -0.0046(11)
C00G 0.0565(11) 0.0500(10) 0.0419(9) 0.0142(8) -0.0003(8) 0.0030(8)
C00H 0.0669(12) 0.0581(11) 0.0450(10) 0.0157(9) 0.0035(9) -0.0091(9)
C00I 0.0658(13) 0.0638(13) 0.0436(10) 0.0037(9) 0.0005(9) -0.0056(10)
C00J 0.0581(11) 0.0627(12) 0.0407(9) 0.0121(8) 0.0089(8) -0.0049(9)
C00K 0.0767(14) 0.0750(14) 0.0351(9) 0.0126(9) 0.0009(9) 0.0068(11)
C00L 0.0885(17) 0.0725(14) 0.0471(11) 0.0261(10) 0.0066(11) -0.0053(12)
C00M 0.0847(17) 0.0875(17) 0.0524(12) 0.0277(12) -0.0214(11) -0.0091(13)
C00N 0.0645(14) 0.107(2) 0.0566(13) 0.0184(13) -0.0091(10) -0.0041(13)

loop_
_atom_type_symbol
_atom_type_description
_atom_type_scat_dispersion_real
_atom_type_scat_dispersion_imag
_atom_type_scat_source
C C 0.0181 0.0091 'International Tables Vol C Tables 4.2.6.8 and 6.1.1.4'
H H 0.0000 0.0000 'International Tables Vol C Tables 4.2.6.8 and 6.1.1.4'
F F 0.0727 0.0534 'International Tables Vol C Tables 4.2.6.8 and 6.1.1.4'
N N 0.0311 0.0180 'International Tables Vol C Tables 4.2.6.8 and 6.1.1.4'
O O 0.0492 0.0322 'International Tables Vol C Tables 4.2.6.8 and 6.1.1.4'

loop_
_geom_angle_atom_site_label_1
_geom_angle_atom_site_label_2
_geom_angle_atom_site_label_3
_geom_angle
C00G O003 C00M 115.32(17)
C007 C006 C008 121.44(15)
C007 C006 C00E 118.44(15)
C008 C006 C00E 120.08(15)
C006 C007 C009 123.10(15)
C00B C007 C006 117.55(16)
C00B C007 C009 119.35(15)
C006 C008 C00J 119.11(16)
C00A C008 C006 119.31(15)
C00A C008 C00J 121.58(16)
C00D C009 C007 121.20(16)
C00H C009 C007 120.21(16)
C00H C009 C00D 118.53(17)
C008 C00A C00G 123.81(16)
C00C C00A C008 119.04(16)
C00C C00A C00G 116.57(16)
C007 C00B H00B 119.4
C00C C00B C007 121.29(17)
C00C C00B H00B 119.4
C00A C00C H00C 119.4
C00B C00C C00A 121.22(17)
C00B C00C H00C 119.4
C009 C00D H00D 119.8
C00I C00D C009 120.42(19)
C00I C00D H00D 119.8
N00F C00E C006 178.9(3)
O003 C00G C00A 111.64(15)
O005 C00G O003 124.67(18)
O005 C00G C00A 123.54(18)
C009 C00H H00H 119.8
C00L C00H C009 120.38(19)
C00L C00H H00H 119.8
C00D C00I H00I 119.7
C00K C00I C00D 120.5(2)
C00K C00I H00I 119.7
F001 C00J F002 104.28(17)
F001 C00J C008 112.94(17)
F002 C00J C008 111.71(16)
F004 C00J F001 107.61(18)
F004 C00J F002 106.93(19)
F004 C00J C008 112.82(17)
C00I C00K H00K 120.3
C00L C00K C00I 119.31(19)
C00L C00K H00K 120.3
C00H C00L H00L 119.6
C00K C00L C00H 120.8(2)
C00K C00L H00L 119.6
O003 C00M H00A 110.1
O003 C00M H00E 110.1
O003 C00M C00N 108.2(2)
H00A C00M H00E 108.4
C00N C00M H00A 110.1
C00N C00M H00E 110.1
C00M C00N H00F 109.5
C00M C00N H00G 109.5
C00M C00N H00J 109.5
H00F C00N H00G 109.5
H00F C00N H00J 109.5
H00G C00N H00J 109.5

loop_
_geom_bond_atom_site_label_1
_geom_bond_atom_site_label_2
_geom_bond_distance
F001 C00J 1.329(2)
F002 C00J 1.340(3)
O003 C00G 1.327(2)
O003 C00M 1.466(2)
F004 C00J 1.310(2)
O005 C00G 1.199(2)
C006 C007 1.403(2)
C006 C008 1.403(2)
C006 C00E 1.443(2)
C007 C009 1.490(2)
C007 C00B 1.388(3)
C008 C00A 1.391(3)
C008 C00J 1.509(3)
C009 C00D 1.390(3)
C009 C00H 1.387(3)
C00A C00C 1.389(3)
C00A C00G 1.503(2)
C00B H00B 0.9300
C00B C00C 1.376(3)
C00C H00C 0.9300
C00D H00D 0.9300
C00D C00I 1.382(3)
C00E N00F 1.137(3)
C00H H00H 0.9300
C00H C00L 1.379(3)
C00I H00I 0.9300
C00I C00K 1.374(3)
C00K H00K 0.9300
C00K C00L 1.374(3)
C00L H00L 0.9300
C00M H00A 0.9700
C00M H00E 0.9700
C00M C00N 1.474(4)
C00N H00F 0.9600
C00N H00G 0.9600
C00N H00J 0.9600

loop_
_geom_torsion_atom_site_label_1
_geom_torsion_atom_site_label_2
_geom_torsion_atom_site_label_3
_geom_torsion_atom_site_label_4
_geom_torsion
C006 C007 C009 C00D -50.7(2)
C006 C007 C009 C00H 132.2(2)
C006 C007 C00B C00C 3.2(3)
C006 C008 C00A C00C 3.4(3)
C006 C008 C00A C00G -167.63(16)
C006 C008 C00J F001 -157.59(17)
C006 C008 C00J F002 -40.4(2)
C006 C008 C00J F004 80.1(2)
C007 C006 C008 C00A -0.6(3)
C007 C006 C008 C00J 178.43(16)
C007 C009 C00D C00I -177.59(18)
C007 C009 C00H C00L 177.2(2)
C007 C00B C00C C00A -0.4(3)
C008 C006 C007 C009 176.54(16)
C008 C006 C007 C00B -2.7(3)
C008 C00A C00C C00B -3.0(3)
C008 C00A C00G O003 -136.87(19)
C008 C00A C00G O005 47.3(3)
C009 C007 C00B C00C -176.06(17)
C009 C00D C00I C00K 0.2(3)
C009 C00H C00L C00K 0.5(4)
C00A C008 C00J F001 21.4(3)
C00A C008 C00J F002 138.57(18)
C00A C008 C00J F004 -100.9(2)
C00B C007 C009 C00D 128.5(2)
C00B C007 C009 C00H -48.5(3)
C00C C00A C00G O003 51.9(2)
C00C C00A C00G O005 -123.9(2)
C00D C009 C00H C00L 0.1(3)
C00D C00I C00K C00L 0.4(4)
C00E C006 C007 C009 -1.2(3)
C00E C006 C007 C00B 179.51(17)
C00E C006 C008 C00A 177.15(17)
C00E C006 C008 C00J -3.8(3)
C00G O003 C00M C00N -178.6(2)
C00G C00A C00C C00B 168.71(18)
C00H C009 C00D C00I -0.5(3)
C00I C00K C00L C00H -0.8(4)
C00J C008 C00A C00C -175.56(18)
C00J C008 C00A C00G 13.4(3)
C00M O003 C00G O005 5.5(3)
C00M O003 C00G C00A -170.26(19)
